data_7042847
loop_
_publ_author_name
'Murray, Keith S.'
'Phonsri, Wasinee'
'Macedo, David'
'Davies, Casey G.'
'Jameson, Guy N. L.'
'Moubaraki, Boujemaa'

_publ_section_title
;
 Heteroleptic Iron(III) Schiff Base Spin Crossover Complexes; Halogen
 Substitution, Solvent Loss and Crystallite Size Effects
;
_journal_name_full 'Dalton Trans.'
_journal_paper_doi 10.1039/C7DT00947J
_journal_year 2017
_chemical_formula_sum 'C58 H49 F2 Fe2 N15 O4 S2'
_chemical_formula_weight 1233.94
_chemical_name_common '[Fe(qsal-F)(thsa)]2.5MeCN'
_chemical_name_systematic
;
 ?
;
_space_group_crystal_system triclinic
_space_group_IT_number 2
_space_group_name_Hall '-P 1'
_space_group_name_H-M_alt 'P -1'
_symmetry_space_group_name_Hall '-P 1'
_symmetry_space_group_name_H-M 'P -1'
_atom_sites_solution_hydrogens geom
_atom_sites_solution_primary direct
_atom_sites_solution_secondary difmap
_audit_creation_method SHELXL-2013
_audit_update_record
;
2017-01-23 deposited with the CCDC.
2017-05-01 downloaded from the CCDC.
;
_cell_angle_alpha 60.64(3)
_cell_angle_beta 71.53(3)
_cell_angle_gamma 69.47(3)
_cell_formula_units_Z 2
_cell_length_a 13.324(3)
_cell_length_b 16.542(3)
_cell_length_c 16.582(3)
_cell_measurement_reflns_used 16589
_cell_measurement_temperature 320(2)
_cell_measurement_theta_max 31.849
_cell_measurement_theta_min 0.824
_cell_volume 2935.7(14)
_computing_cell_refinement 'XDS (Kabsch, 1993)'
_computing_data_collection 'BluIce (McPhillips, 2002)'
_computing_data_reduction 'XDS (Kabsch, 1993)'
_computing_molecular_graphics X-SEED
_computing_publication_material 'XCIF V6.12 (BrukerAXS, 2001).'
_computing_structure_refinement 'SHELXL-2013 (Sheldrick, 2013)'
_computing_structure_solution 'ShelXT (Sheldrick, 2015)'
_diffrn_ambient_temperature 320(2)
_diffrn_measured_fraction_theta_full 0.985
_diffrn_measured_fraction_theta_max 0.824
_diffrn_measurement_device_type 'ADSC Quantum 210r'
_diffrn_measurement_method 'Phi Scan'
_diffrn_radiation_type Synchrotron
_diffrn_radiation_wavelength 0.71073
_diffrn_reflns_av_R_equivalents 0.1420
_diffrn_reflns_av_unetI/netI 0.0973
_diffrn_reflns_Laue_measured_fraction_full 0.985
_diffrn_reflns_Laue_measured_fraction_max 0.824
_diffrn_reflns_limit_h_max 19
_diffrn_reflns_limit_h_min -19
_diffrn_reflns_limit_k_max 23
_diffrn_reflns_limit_k_min -22
_diffrn_reflns_limit_l_max 24
_diffrn_reflns_limit_l_min -24
_diffrn_reflns_number 61234
_diffrn_reflns_point_group_measured_fraction_full 0.985
_diffrn_reflns_point_group_measured_fraction_max 0.824
_diffrn_reflns_theta_full 27.500
_diffrn_reflns_theta_max 31.849
_diffrn_reflns_theta_min 1.432
_diffrn_source 'MX1, Australian Synchrotron'
_exptl_absorpt_coefficient_mu 0.631
_exptl_absorpt_correction_T_max 0.987
_exptl_absorpt_correction_T_min 0.969
_exptl_absorpt_correction_type multi-scan
_exptl_absorpt_process_details 'XScale within XDS'
_exptl_crystal_colour Black
_exptl_crystal_density_diffrn 1.396
_exptl_crystal_description Block
_exptl_crystal_F_000 1272
_exptl_crystal_size_max 0.050
_exptl_crystal_size_mid 0.030
_exptl_crystal_size_min 0.020
_refine_diff_density_max 0.664
_refine_diff_density_min -0.586
_refine_diff_density_rms 0.069
_refine_ls_extinction_method none
_refine_ls_goodness_of_fit_ref 0.977
_refine_ls_hydrogen_treatment constr
_refine_ls_matrix_type full
_refine_ls_number_parameters 766
_refine_ls_number_reflns 16591
_refine_ls_number_restraints 14
_refine_ls_restrained_S_all 0.978
_refine_ls_R_factor_all 0.1161
_refine_ls_R_factor_gt 0.0654
_refine_ls_shift/su_max 0.003
_refine_ls_shift/su_mean 0.000
_refine_ls_structure_factor_coef Fsqd
_refine_ls_weighting_details
;
 w=1/[\s^2^(Fo^2^)+(0.1153P)^2^]
 where P=(Fo^2^+2Fc^2^)/3
;
_refine_ls_weighting_scheme calc
_refine_ls_wR_factor_gt 0.1781
_refine_ls_wR_factor_ref 0.2132
_reflns_Friedel_coverage 0.000
_reflns_number_gt 9261
_reflns_number_total 16591
_reflns_threshold_expression 'I > 2\s(I)'
_cod_data_source_file c7dt00947j2.cif
_cod_data_source_block 320K_a
_cod_depositor_comments
;
The following automatic conversions were performed:

'_exptl_absorpt_correction_type' value 'Multi-Scan' changed to
'multi-scan' according to
/home/data/users/saulius/crontab/automatic-downloads/rss-feeds/RSC/lib/dictionaries/cif_core.dic
dictionary named 'cif_core.dic' version 2.4.2 from 2011-04-26.

Automatic conversion script
Id: cif_fix_values 4973 2017-02-22 13:04:09Z antanas 
;
_cod_original_cell_volume 2935.7(15)
_cod_database_code 7042847
_shelx_space_group_comment
;
The symmetry employed for this shelxl refinement is uniquely defined
by the following loop, which should always be used as a source of
symmetry information in preference to the above space-group names.
They are only intended as comments.
;
_shelxl_version_number 2013-2

loop_
_space_group_symop_operation_xyz
'x, y, z'
'-x, -y, -z'

loop_
_atom_site_label
_atom_site_type_symbol
_atom_site_fract_x
_atom_site_fract_y
_atom_site_fract_z
_atom_site_U_iso_or_equiv
_atom_site_adp_type
_atom_site_occupancy
_atom_site_site_symmetry_order
_atom_site_calc_flag
_atom_site_refinement_flags_posn
_atom_site_refinement_flags_adp
_atom_site_refinement_flags_occupancy
_atom_site_disorder_assembly
_atom_site_disorder_group
Fe1 Fe 0.40633(3) 0.21298(3) 1.03065(3) 0.05191(13) Uani 1 1 d . . . . .
Fe2 Fe 0.47707(4) 0.75611(3) 0.42280(3) 0.05475(13) Uani 1 1 d . . . . .
S1 S 0.51064(7) 0.21232(5) 0.89541(5) 0.05891(19) Uani 1 1 d . . . . .
S2 S 0.35946(8) 0.75694(6) 0.56689(6) 0.0716(2) Uani 1 1 d . . . . .
O3 O 0.3688(2) 0.75110(17) 0.37037(17) 0.0747(6) Uani 1 1 d . . . . .
O4 O 0.5912(2) 0.72453(14) 0.33126(14) 0.0680(6) Uani 1 1 d . . . . .
O1 O 0.27924(18) 0.22112(14) 0.99741(14) 0.0643(5) Uani 1 1 d . . . . .
N9 N 0.5284(2) 0.61143(16) 0.51966(15) 0.0571(6) Uani 1 1 d . . . . .
O2 O 0.3261(2) 0.21401(16) 1.14816(14) 0.0696(6) Uani 1 1 d . . . . .
N1 N 0.4461(2) 0.07436(15) 1.09195(14) 0.0514(5) Uani 1 1 d . . . . .
N4 N 0.4273(2) 0.39599(16) 0.86779(15) 0.0584(6) Uani 1 1 d . . . . .
N2 N 0.5383(2) 0.19837(17) 1.07231(17) 0.0597(6) Uani 1 1 d . . . . .
N6 N 0.4137(2) 0.90897(17) 0.36197(16) 0.0629(6) Uani 1 1 d . . . . .
N3 N 0.3789(2) 0.35160(16) 0.96119(15) 0.0538(5) Uani 1 1 d . . . . .
N8 N 0.4852(2) 0.57684(17) 0.61544(16) 0.0664(7) Uani 1 1 d . . . . .
F1 F 0.0969(3) -0.0634(2) 1.0737(2) 0.1291(11) Uani 1 1 d . . . . .
N5 N 0.5380(2) 0.36924(17) 0.74192(16) 0.0651(7) Uani 1 1 d . . . . .
H5A H 0.5308 0.4297 0.7087 0.078 Uiso 1 1 calc R U . . .
H5B H 0.5776 0.3303 0.7175 0.078 Uiso 1 1 calc R U . . .
C7 C 0.3890(2) 0.01968(19) 1.10272(18) 0.0557(6) Uani 1 1 d . . . . .
H7 H 0.4149 -0.0458 1.1350 0.067 Uiso 1 1 calc R U . . .
C16 C 0.5947(2) 0.1052(2) 1.11265(18) 0.0544(6) Uani 1 1 d . . . . .
C9 C 0.6011(3) -0.0587(2) 1.16199(19) 0.0597(7) Uani 1 1 d . . . . .
H9 H 0.5720 -0.1057 1.1688 0.072 Uiso 1 1 calc R U . . .
C41 C 0.6585(3) 0.6466(2) 0.32591(19) 0.0572(6) Uani 1 1 d . . . . .
N7 N 0.5877(3) 0.8108(2) 0.44265(19) 0.0729(7) Uani 1 1 d . . . . .
C47 C 0.6009(3) 0.5456(2) 0.4968(2) 0.0616(7) Uani 1 1 d . . . . .
H47 H 0.6126 0.4842 0.5448 0.074 Uiso 1 1 calc R U . . .
N10 N 0.3656(3) 0.6118(2) 0.73291(18) 0.0837(9) Uani 1 1 d . . . . .
H10A H 0.3885 0.5543 0.7726 0.100 Uiso 1 1 calc R U . . .
H10B H 0.3152 0.6513 0.7520 0.100 Uiso 1 1 calc R U . . .
C12 C 0.6934(3) 0.0802(2) 1.1424(2) 0.0669(8) Uani 1 1 d . . . . .
C24 C 0.4874(3) 0.33568(19) 0.83159(18) 0.0543(6) Uani 1 1 d . . . . .
C10 C 0.7007(3) -0.0842(2) 1.1912(2) 0.0706(8) Uani 1 1 d . . . . .
H10 H 0.7367 -0.1483 1.2171 0.085 Uiso 1 1 calc R U . . .
C6 C 0.2891(3) 0.0514(2) 1.06922(19) 0.0584(7) Uani 1 1 d . . . . .
C22 C 0.2505(3) 0.3842(2) 1.0901(2) 0.0663(8) Uani 1 1 d . . . . .
C23 C 0.3117(3) 0.4103(2) 0.9951(2) 0.0617(7) Uani 1 1 d . . . . .
H23 H 0.3018 0.4751 0.9551 0.074 Uiso 1 1 calc R U . . .
C46 C 0.6646(3) 0.5575(2) 0.4056(2) 0.0629(7) Uani 1 1 d . . . . .
C2 C 0.1443(3) 0.1697(3) 0.9862(3) 0.0788(10) Uani 1 1 d . . . . .
H2 H 0.1121 0.2331 0.9512 0.095 Uiso 1 1 calc R U . . .
C32 C 0.4735(3) 0.9630(2) 0.36681(19) 0.0713(9) Uani 1 1 d . . . . .
C40 C 0.5661(4) 0.9073(3) 0.4111(2) 0.0757(10) Uani 1 1 d . . . . .
C8 C 0.5473(2) 0.03562(19) 1.12344(17) 0.0512(6) Uani 1 1 d . . . . .
C5 C 0.2383(3) -0.0186(2) 1.0865(3) 0.0736(9) Uani 1 1 d . . . . .
H5 H 0.2694 -0.0828 1.1196 0.088 Uiso 1 1 calc R U . . .
C31 C 0.3196(3) 0.9503(2) 0.3367(2) 0.0798(11) Uani 1 1 d . . . . .
H31 H 0.2962 1.0158 0.3190 0.096 Uiso 1 1 calc R U . . .
C17 C 0.2615(3) 0.2880(3) 1.1602(2) 0.0685(8) Uani 1 1 d . . . . .
C25 C 0.2743(3) 0.8092(3) 0.3516(2) 0.0765(10) Uani 1 1 d . . . . .
C1 C 0.2412(3) 0.1489(2) 1.0181(2) 0.0607(7) Uani 1 1 d . . . . .
C42 C 0.7237(3) 0.6497(3) 0.2409(2) 0.0719(9) Uani 1 1 d . . . . .
H42 H 0.7209 0.7079 0.1880 0.086 Uiso 1 1 calc R U . . .
F2 F -0.0252(3) 0.9838(4) 0.2814(3) 0.207(2) Uani 1 1 d . . . . .
C11 C 0.7453(3) -0.0177(3) 1.1824(2) 0.0739(9) Uani 1 1 d . . . . .
H11 H 0.8107 -0.0367 1.2030 0.089 Uiso 1 1 calc R U . . .
C48 C 0.4088(3) 0.6399(2) 0.6406(2) 0.0618(7) Uani 1 1 d . . . . .
C15 C 0.5761(3) 0.2667(2) 1.0649(3) 0.0767(9) Uani 1 1 d . . . . .
H15 H 0.5381 0.3299 1.0375 0.092 Uiso 1 1 calc R U . . .
C45 C 0.7354(3) 0.4755(3) 0.3957(3) 0.0831(10) Uani 1 1 d . . . . .
H45 H 0.7392 0.4165 0.4476 0.100 Uiso 1 1 calc R U . . .
C36 C 0.6334(5) 0.9515(4) 0.4201(3) 0.0966(14) Uani 1 1 d . . . . .
C21 C 0.1770(3) 0.4591(3) 1.1108(3) 0.0829(10) Uani 1 1 d . . . . .
H21 H 0.1708 0.5214 1.0642 0.099 Uiso 1 1 calc R U . . .
C30 C 0.2480(3) 0.9054(3) 0.3334(2) 0.0810(11) Uani 1 1 d . . . . .
C43 C 0.7923(3) 0.5684(3) 0.2332(3) 0.0867(11) Uani 1 1 d . . . . .
H43 H 0.8347 0.5722 0.1753 0.104 Uiso 1 1 calc R U . . .
C33 C 0.4520(5) 1.0598(3) 0.3330(3) 0.1025(16) Uani 1 1 d . . . . .
H33 H 0.3931 1.0984 0.3023 0.123 Uiso 1 1 calc R U . . .
C13 C 0.7308(3) 0.1550(3) 1.1337(3) 0.0872(11) Uani 1 1 d . . . . .
H13 H 0.7954 0.1417 1.1530 0.105 Uiso 1 1 calc R U . . .
C3 C 0.0966(3) 0.1005(3) 1.0049(3) 0.0868(11) Uani 1 1 d . . . . .
H3 H 0.0324 0.1161 0.9840 0.104 Uiso 1 1 calc R U . . .
C4 C 0.1456(3) 0.0069(3) 1.0557(3) 0.0852(11) Uani 1 1 d . . . . .
C20 C 0.1130(4) 0.4424(4) 1.1994(3) 0.1008(14) Uani 1 1 d . . . . .
H20 H 0.0649 0.4928 1.2124 0.121 Uiso 1 1 calc R U . . .
C18 C 0.1951(3) 0.2740(3) 1.2495(3) 0.0924(12) Uani 1 1 d . . . . .
H18 H 0.2000 0.2124 1.2975 0.111 Uiso 1 1 calc R U . . .
C14 C 0.6710(4) 0.2463(3) 1.0969(3) 0.0926(12) Uani 1 1 d . . . . .
H14 H 0.6936 0.2955 1.0930 0.111 Uiso 1 1 calc R U . . .
C29 C 0.1453(5) 0.9635(4) 0.3088(4) 0.1173(19) Uani 1 1 d . . . . .
H29 H 0.1288 1.0281 0.2946 0.141 Uiso 1 1 calc R U . . .
C39 C 0.6742(4) 0.7569(4) 0.4832(3) 0.1000(13) Uani 1 1 d . . . . .
H39 H 0.6892 0.6911 0.5040 0.120 Uiso 1 1 calc R U . . .
C37 C 0.7224(5) 0.8902(6) 0.4653(4) 0.130(2) Uani 1 1 d . . . . .
H37 H 0.7677 0.9157 0.4745 0.156 Uiso 1 1 calc R U . . .
C35 C 0.6062(7) 1.0486(5) 0.3890(4) 0.133(3) Uani 1 1 d . . . . .
H35 H 0.6471 1.0778 0.3982 0.160 Uiso 1 1 calc R U . . .
C44 C 0.7987(4) 0.4809(3) 0.3111(3) 0.0971(13) Uani 1 1 d . . . . .
H44 H 0.8457 0.4262 0.3058 0.117 Uiso 1 1 calc R U . . .
C26 C 0.1952(4) 0.7728(4) 0.3482(3) 0.1095(15) Uani 1 1 d . . . . .
H26 H 0.2091 0.7089 0.3611 0.131 Uiso 1 1 calc R U . . .
C34 C 0.5202(7) 1.1019(4) 0.3450(3) 0.132(3) Uani 1 1 d . . . . .
H34 H 0.5047 1.1679 0.3217 0.158 Uiso 1 1 calc R U . . .
C28 C 0.0734(5) 0.9288(6) 0.3057(5) 0.135(2) Uani 1 1 d . . . . .
C19 C 0.1223(4) 0.3506(4) 1.2671(3) 0.1072(15) Uani 1 1 d . . . . .
H19 H 0.0792 0.3388 1.3263 0.129 Uiso 1 1 calc R U . . .
C27 C 0.0927(5) 0.8370(6) 0.3245(4) 0.138(2) Uani 1 1 d . . . . .
H27 H 0.0393 0.8144 0.3222 0.165 Uiso 1 1 calc R U . . .
C38 C 0.7432(5) 0.7945(6) 0.4958(5) 0.139(2) Uani 1 1 d . . . . .
H38 H 0.8030 0.7544 0.5249 0.166 Uiso 1 1 calc R U . . .
C51 C -0.0738(4) 0.3211(5) 1.1229(5) 0.1202(19) Uani 1 1 d D . . . .
N12 N -0.1542(5) 0.3074(6) 1.1587(5) 0.190(3) Uani 1 1 d D . . . .
C52 C 0.0265(5) 0.3520(9) 1.0671(9) 0.252(6) Uani 1 1 d . . . . .
H52A H 0.0253 0.3765 1.0015 0.378 Uiso 1 1 calc R U . . .
H52B H 0.0880 0.2987 1.0837 0.378 Uiso 1 1 calc R U . . .
H52C H 0.0322 0.4011 1.0794 0.378 Uiso 1 1 calc R U . . .
N11' N -0.1046(7) 0.9205(6) 0.5476(6) 0.102(2) Uiso 0.5 1 d . . P A 6
C50' C -0.0252(7) 0.8817(6) 0.5611(6) 0.089(2) Uiso 0.5 1 d D . P A 6
C49' C 0.0758(10) 0.8162(10) 0.5693(12) 0.152(5) Uiso 0.5 1 d D . P A 6
H49A H 0.1008 0.8068 0.6223 0.228 Uiso 0.5 1 calc R U P A 6
H49B H 0.1274 0.8402 0.5131 0.228 Uiso 0.5 1 calc R U P A 6
H49C H 0.0686 0.7564 0.5782 0.228 Uiso 0.5 1 calc R U P A 6
C55 C 0.1425(6) -0.3040(5) 1.1299(6) 0.162(3) Uani 1 1 d D . . . .
C56 C 0.2287(7) -0.2916(6) 1.1506(6) 0.186(3) Uani 1 1 d . . . . .
H56A H 0.2023 -0.2414 1.1709 0.279 Uiso 1 1 calc R U . . .
H56B H 0.2838 -0.2750 1.0953 0.279 Uiso 1 1 calc R U . . .
H56C H 0.2593 -0.3498 1.1996 0.279 Uiso 1 1 calc R U . . .
N13 N 0.0746(7) -0.3132(6) 1.1100(8) 0.281(6) Uani 1 1 d D . . . .
C62 C 0.633(2) 0.5620(18) 0.7593(15) 0.163(9) Uiso 0.529(3) 1 d D . P B 3
H62A H 0.6690 0.5746 0.7921 0.245 Uiso 0.529(3) 1 calc R U P B 3
H62B H 0.5955 0.5123 0.8033 0.245 Uiso 0.529(3) 1 calc R U P B 3
H62C H 0.5810 0.6189 0.7281 0.245 Uiso 0.529(3) 1 calc R U P B 3
N16 N 0.7711(13) 0.5103(10) 0.6385(10) 0.185(5) Uiso 0.529(3) 1 d D . P B 3
C63 C 0.7100(12) 0.5328(11) 0.6922(11) 0.155(5) Uiso 0.529(3) 1 d D . P B 3
N15 N 0.4703(13) 0.4913(8) 1.0558(9) 0.164(5) Uani 0.507(3) 1 d D . P C 2
C61 C 0.4348(12) 0.4604(9) 1.1317(11) 0.131(5) Uani 0.507(3) 1 d D . P C 2
C60 C 0.395(3) 0.417(2) 1.2279(12) 0.211(13) Uani 0.507(3) 1 d D . P C 2
H60A H 0.4430 0.3563 1.2562 0.317 Uiso 0.507(3) 1 calc R U P C 2
H60B H 0.3237 0.4084 1.2371 0.317 Uiso 0.507(3) 1 calc R U P C 2
H60C H 0.3899 0.4572 1.2563 0.317 Uiso 0.507(3) 1 calc R U P C 2
N11 N -0.1331(17) 0.9950(13) 0.5035(13) 0.242(8) Uiso 0.5 1 d D . P D 1
C49 C -0.0759(12) 1.1520(11) 0.4084(11) 0.144(5) Uiso 0.5 1 d D . P D 1
H49D H -0.0025 1.1349 0.4180 0.216 Uiso 0.5 1 calc R U P D 1
H49E H -0.1199 1.1982 0.4323 0.216 Uiso 0.5 1 calc R U P D 1
H49F H -0.0763 1.1788 0.3423 0.216 Uiso 0.5 1 calc R U P D 1
C50 C -0.1183(19) 1.0697(14) 0.4560(15) 0.220(8) Uiso 0.5 1 d D . P D 1
C64 C -0.0612(14) 0.5740(13) 1.3863(12) 0.147(5) Uiso 0.461(3) 1 d D . P E 4
H64A H -0.0723 0.6218 1.3243 0.221 Uiso 0.461(3) 1 calc R U P E 4
H64B H -0.1010 0.5999 1.4312 0.221 Uiso 0.461(3) 1 calc R U P E 4
H64C H -0.0865 0.5200 1.4007 0.221 Uiso 0.461(3) 1 calc R U P E 4
N17 N 0.1411(18) 0.525(2) 1.382(2) 0.320(14) Uiso 0.461(3) 1 d D . P E 4
C67 C 0.967(5) 0.637(4) 0.428(3) 0.41(2) Uiso 0.503(3) 1 d D . P F 5
C66 C 0.934(2) 0.6460(19) 0.3500(18) 0.267(13) Uiso 0.503(3) 1 d D . P F 5
H66A H 0.9009 0.5950 0.3693 0.400 Uiso 0.503(3) 1 calc R U P F 5
H66B H 0.9966 0.6434 0.3017 0.400 Uiso 0.503(3) 1 calc R U P F 5
H66C H 0.8829 0.7061 0.3260 0.400 Uiso 0.503(3) 1 calc R U P F 5
C65 C 0.0508(17) 0.545(2) 1.390(3) 0.271(12) Uiso 0.461(3) 1 d D . P E 4
N18 N 0.980(4) 0.647(3) 0.485(3) 0.46(2) Uiso 0.503(3) 1 d D . P F 5

loop_
_atom_site_aniso_label
_atom_site_aniso_U_11
_atom_site_aniso_U_22
_atom_site_aniso_U_33
_atom_site_aniso_U_23
_atom_site_aniso_U_13
_atom_site_aniso_U_12
Fe1 0.0639(3) 0.0433(2) 0.0454(2) -0.01039(15) -0.01475(17) -0.01748(17)
Fe2 0.0694(3) 0.0414(2) 0.0490(2) -0.01318(15) -0.01814(18) -0.01061(18)
S1 0.0824(5) 0.0421(3) 0.0480(3) -0.0134(3) -0.0127(3) -0.0180(3)
S2 0.0873(6) 0.0511(4) 0.0587(4) -0.0183(3) -0.0101(4) -0.0070(4)
O3 0.0812(16) 0.0719(14) 0.0828(15) -0.0401(12) -0.0308(12) -0.0060(12)
O4 0.0864(15) 0.0484(10) 0.0512(10) -0.0113(8) -0.0116(10) -0.0113(10)
O1 0.0697(13) 0.0524(11) 0.0656(12) -0.0121(9) -0.0258(10) -0.0158(10)
N9 0.0697(15) 0.0461(11) 0.0479(11) -0.0123(9) -0.0108(10) -0.0167(11)
O2 0.0762(14) 0.0657(13) 0.0509(10) -0.0174(9) -0.0090(10) -0.0122(11)
N1 0.0632(14) 0.0452(11) 0.0450(10) -0.0124(9) -0.0165(10) -0.0161(10)
N4 0.0795(17) 0.0435(11) 0.0443(11) -0.0103(9) -0.0098(11) -0.0193(11)
N2 0.0746(16) 0.0511(12) 0.0592(13) -0.0217(10) -0.0184(12) -0.0181(12)
N6 0.0876(18) 0.0480(12) 0.0451(11) -0.0163(10) -0.0173(12) -0.0076(12)
N3 0.0649(14) 0.0479(12) 0.0471(11) -0.0161(9) -0.0118(10) -0.0162(11)
N8 0.0809(18) 0.0485(12) 0.0464(11) -0.0098(10) -0.0016(12) -0.0136(12)
F1 0.132(2) 0.1025(18) 0.179(3) -0.0304(18) -0.073(2) -0.0604(17)
N5 0.0900(19) 0.0462(12) 0.0472(11) -0.0132(10) -0.0062(12) -0.0184(12)
C7 0.0686(18) 0.0446(13) 0.0514(13) -0.0114(11) -0.0144(13) -0.0208(12)
C16 0.0653(17) 0.0532(14) 0.0477(13) -0.0184(11) -0.0147(12) -0.0180(13)
C9 0.0718(19) 0.0508(14) 0.0533(14) -0.0129(12) -0.0188(13) -0.0183(13)
C41 0.0612(17) 0.0564(15) 0.0518(14) -0.0191(12) -0.0127(12) -0.0148(13)
N7 0.089(2) 0.0702(17) 0.0639(15) -0.0204(13) -0.0205(14) -0.0297(15)
C47 0.0692(18) 0.0432(13) 0.0529(14) -0.0103(11) -0.0075(13) -0.0100(13)
N10 0.105(2) 0.0606(15) 0.0537(14) -0.0171(12) 0.0019(15) -0.0088(15)
C12 0.073(2) 0.0704(19) 0.0665(17) -0.0246(15) -0.0234(15) -0.0240(16)
C24 0.0696(18) 0.0451(13) 0.0460(12) -0.0122(10) -0.0133(12) -0.0195(12)
C10 0.077(2) 0.0622(18) 0.0616(17) -0.0119(14) -0.0265(16) -0.0138(16)
C6 0.0662(18) 0.0576(15) 0.0516(14) -0.0135(12) -0.0160(13) -0.0247(13)
C22 0.0605(18) 0.0713(19) 0.0665(17) -0.0314(15) -0.0142(14) -0.0093(15)
C23 0.0675(18) 0.0524(15) 0.0609(16) -0.0203(13) -0.0160(14) -0.0112(14)
C46 0.0640(18) 0.0543(15) 0.0580(15) -0.0186(13) -0.0092(13) -0.0098(14)
C2 0.077(2) 0.076(2) 0.079(2) -0.0178(17) -0.0310(18) -0.0211(18)
C32 0.117(3) 0.0508(15) 0.0438(13) -0.0173(12) -0.0098(16) -0.0253(17)
C40 0.111(3) 0.080(2) 0.0506(15) -0.0300(15) -0.0006(17) -0.047(2)
C8 0.0621(16) 0.0481(13) 0.0394(11) -0.0102(10) -0.0128(11) -0.0179(12)
C5 0.082(2) 0.0596(17) 0.082(2) -0.0164(16) -0.0262(18) -0.0304(17)
C31 0.107(3) 0.0561(17) 0.0609(18) -0.0256(14) -0.0287(18) 0.0110(18)
C17 0.0658(19) 0.081(2) 0.0536(15) -0.0234(15) -0.0114(14) -0.0195(17)
C25 0.070(2) 0.099(3) 0.0668(19) -0.0401(18) -0.0220(16) -0.0108(19)
C1 0.0641(18) 0.0629(17) 0.0549(15) -0.0167(13) -0.0152(13) -0.0231(14)
C42 0.074(2) 0.076(2) 0.0563(16) -0.0204(15) -0.0114(15) -0.0185(17)
F2 0.088(2) 0.298(6) 0.225(4) -0.138(4) -0.078(3) 0.050(3)
C11 0.070(2) 0.076(2) 0.0722(19) -0.0204(16) -0.0299(16) -0.0145(17)
C48 0.0737(19) 0.0497(14) 0.0543(15) -0.0152(12) -0.0113(14) -0.0165(14)
C15 0.093(3) 0.0563(17) 0.095(2) -0.0293(17) -0.032(2) -0.0240(17)
C45 0.086(2) 0.0578(18) 0.079(2) -0.0261(16) -0.0044(19) -0.0018(17)
C36 0.138(4) 0.115(3) 0.073(2) -0.050(2) 0.004(2) -0.076(3)
C21 0.074(2) 0.087(2) 0.083(2) -0.042(2) -0.0102(19) -0.0094(19)
C30 0.077(2) 0.093(3) 0.069(2) -0.0406(19) -0.0265(17) 0.005(2)
C43 0.082(2) 0.095(3) 0.068(2) -0.036(2) -0.0011(18) -0.013(2)
C33 0.179(5) 0.0556(19) 0.064(2) -0.0216(16) -0.013(2) -0.030(3)
C13 0.084(3) 0.093(3) 0.099(3) -0.031(2) -0.032(2) -0.038(2)
C3 0.075(2) 0.097(3) 0.091(2) -0.026(2) -0.029(2) -0.033(2)
C4 0.092(3) 0.084(2) 0.096(3) -0.029(2) -0.028(2) -0.042(2)
C20 0.082(3) 0.105(3) 0.100(3) -0.055(3) -0.007(2) 0.004(2)
C18 0.085(3) 0.100(3) 0.066(2) -0.029(2) -0.0034(19) -0.010(2)
C14 0.102(3) 0.080(2) 0.123(3) -0.041(2) -0.038(3) -0.038(2)
C29 0.099(3) 0.138(4) 0.105(3) -0.066(3) -0.046(3) 0.031(3)
C39 0.088(3) 0.109(3) 0.117(3) -0.042(3) -0.043(3) -0.027(2)
C37 0.141(5) 0.192(7) 0.119(4) -0.083(5) -0.012(4) -0.093(5)
C35 0.226(8) 0.129(5) 0.083(3) -0.057(3) 0.018(4) -0.108(5)
C44 0.094(3) 0.082(3) 0.093(3) -0.043(2) -0.002(2) -0.001(2)
C26 0.100(3) 0.143(4) 0.108(3) -0.062(3) -0.030(3) -0.031(3)
C34 0.245(8) 0.081(3) 0.082(3) -0.043(3) 0.029(4) -0.091(4)
C28 0.087(4) 0.184(7) 0.134(5) -0.085(5) -0.051(3) 0.023(4)
C19 0.096(3) 0.125(4) 0.077(3) -0.045(3) 0.009(2) -0.019(3)
C27 0.082(3) 0.216(7) 0.135(5) -0.085(5) -0.037(3) -0.027(4)
C38 0.121(5) 0.188(7) 0.145(5) -0.072(5) -0.054(4) -0.051(5)
C51 0.080(3) 0.168(5) 0.156(5) -0.112(5) -0.024(3) -0.011(3)
N12 0.109(4) 0.289(9) 0.220(7) -0.159(7) 0.012(4) -0.060(5)
C52 0.085(4) 0.401(15) 0.405(15) -0.304(14) 0.015(7) -0.060(7)
C55 0.139(6) 0.102(4) 0.211(8) -0.016(4) -0.077(6) -0.026(4)
C56 0.173(7) 0.225(9) 0.211(8) -0.103(7) -0.071(7) -0.057(7)
N13 0.213(8) 0.159(6) 0.457(15) -0.032(7) -0.215(10) -0.037(5)
N15 0.259(17) 0.108(8) 0.167(10) -0.059(9) -0.059(13) -0.071(9)
C61 0.164(13) 0.096(8) 0.170(12) -0.064(9) -0.061(12) -0.031(8)
C60 0.17(2) 0.35(4) 0.20(2) -0.17(2) -0.036(16) -0.08(2)

loop_
_atom_type_symbol
_atom_type_description
_atom_type_scat_dispersion_real
_atom_type_scat_dispersion_imag
_atom_type_scat_source
C C 0.0033 0.0016 'International Tables Vol C Tables 4.2.6.8 and 6.1.1.4'
H H 0.0000 0.0000 'International Tables Vol C Tables 4.2.6.8 and 6.1.1.4'
N N 0.0061 0.0033 'International Tables Vol C Tables 4.2.6.8 and 6.1.1.4'
O O 0.0106 0.0060 'International Tables Vol C Tables 4.2.6.8 and 6.1.1.4'
F F 0.0171 0.0103 'International Tables Vol C Tables 4.2.6.8 and 6.1.1.4'
S S 0.1246 0.1234 'International Tables Vol C Tables 4.2.6.8 and 6.1.1.4'
Fe Fe 0.3463 0.8444 'International Tables Vol C Tables 4.2.6.8 and 6.1.1.4'

loop_
_geom_angle_atom_site_label_1
_geom_angle_atom_site_label_2
_geom_angle_atom_site_label_3
_geom_angle
_geom_angle_site_symmetry_3
O1 Fe1 O2 90.91(10) .
O1 Fe1 N1 95.19(10) .
O2 Fe1 N1 89.41(10) .
O1 Fe1 N3 87.34(10) .
O2 Fe1 N3 95.10(10) .
N1 Fe1 N3 174.80(10) .
O1 Fe1 N2 176.84(9) .
O2 Fe1 N2 87.12(11) .
N1 Fe1 N2 82.33(10) .
N3 Fe1 N2 95.29(11) .
O1 Fe1 S1 93.15(8) .
O2 Fe1 S1 175.91(8) .
N1 Fe1 S1 90.67(8) .
N3 Fe1 S1 84.65(8) .
N2 Fe1 S1 88.84(8) .
O4 Fe2 O3 90.80(10) .
O4 Fe2 N9 86.27(10) .
O3 Fe2 N9 103.36(10) .
O4 Fe2 N7 87.57(11) .
O3 Fe2 N7 160.16(11) .
N9 Fe2 N7 96.26(11) .
O4 Fe2 N6 107.98(10) .
O3 Fe2 N6 86.10(11) .
N9 Fe2 N6 162.98(9) .
N7 Fe2 N6 75.65(11) .
O4 Fe2 S2 164.71(7) .
O3 Fe2 S2 96.63(8) .
N9 Fe2 S2 79.02(8) .
N7 Fe2 S2 89.87(9) .
N6 Fe2 S2 85.92(8) .
C24 S1 Fe1 96.39(11) .
C48 S2 Fe2 97.75(12) .
C25 O3 Fe2 130.4(2) .
C41 O4 Fe2 136.80(19) .
C1 O1 Fe1 125.83(19) .
C47 N9 N8 112.5(2) .
C47 N9 Fe2 124.68(19) .
N8 N9 Fe2 122.78(19) .
C17 O2 Fe1 125.7(2) .
C7 N1 C8 121.1(2) .
C7 N1 Fe1 124.7(2) .
C8 N1 Fe1 114.13(18) .
C24 N4 N3 113.2(2) .
C15 N2 C16 118.8(3) .
C15 N2 Fe1 127.9(2) .
C16 N2 Fe1 113.31(19) .
C31 N6 C32 119.8(3) .
C31 N6 Fe2 123.8(3) .
C32 N6 Fe2 115.5(2) .
C23 N3 N4 113.9(2) .
C23 N3 Fe1 124.0(2) .
N4 N3 Fe1 122.12(18) .
C48 N8 N9 114.4(2) .
C24 N5 H5A 120.0 .
C24 N5 H5B 120.0 .
H5A N5 H5B 120.0 .
N1 C7 C6 125.5(3) .
N1 C7 H7 117.3 .
C6 C7 H7 117.3 .
N2 C16 C12 122.1(3) .
N2 C16 C8 116.2(3) .
C12 C16 C8 121.8(3) .
C8 C9 C10 119.8(3) .
C8 C9 H9 120.1 .
C10 C9 H9 120.1 .
O4 C41 C42 120.5(3) .
O4 C41 C46 121.0(3) .
C42 C41 C46 118.4(3) .
C39 N7 C40 118.7(4) .
C39 N7 Fe2 124.3(3) .
C40 N7 Fe2 117.0(3) .
N9 C47 C46 127.1(3) .
N9 C47 H47 116.4 .
C46 C47 H47 116.4 .
C48 N10 H10A 120.0 .
C48 N10 H10B 120.0 .
H10A N10 H10B 120.0 .
C16 C12 C11 117.6(3) .
C16 C12 C13 117.4(3) .
C11 C12 C13 125.0(3) .
N4 C24 N5 119.2(2) .
N4 C24 S1 123.5(2) .
N5 C24 S1 117.2(2) .
C11 C10 C9 121.6(3) .
C11 C10 H10 119.2 .
C9 C10 H10 119.2 .
C5 C6 C1 119.1(3) .
C5 C6 C7 117.7(3) .
C1 C6 C7 123.1(3) .
C21 C22 C17 120.4(3) .
C21 C22 C23 116.4(3) .
C17 C22 C23 123.2(3) .
N3 C23 C22 125.7(3) .
N3 C23 H23 117.1 .
C22 C23 H23 117.1 .
C45 C46 C41 119.0(3) .
C45 C46 C47 117.7(3) .
C41 C46 C47 123.4(3) .
C3 C2 C1 122.4(3) .
C3 C2 H2 118.8 .
C1 C2 H2 118.8 .
C33 C32 C40 117.9(4) .
C33 C32 N6 127.4(4) .
C40 C32 N6 114.7(3) .
N7 C40 C36 122.1(4) .
N7 C40 C32 117.1(3) .
C36 C40 C32 120.7(4) .
C9 C8 C16 118.7(3) .
C9 C8 N1 127.8(3) .
C16 C8 N1 113.6(2) .
C4 C5 C6 120.3(3) .
C4 C5 H5 119.8 .
C6 C5 H5 119.8 .
N6 C31 C30 126.4(3) .
N6 C31 H31 116.8 .
C30 C31 H31 116.8 .
O2 C17 C18 118.4(3) .
O2 C17 C22 125.2(3) .
C18 C17 C22 116.4(3) .
O3 C25 C30 123.6(4) .
O3 C25 C26 118.1(4) .
C30 C25 C26 118.3(4) .
O1 C1 C2 117.4(3) .
O1 C1 C6 125.6(3) .
C2 C1 C6 117.0(3) .
C43 C42 C41 121.4(3) .
C43 C42 H42 119.3 .
C41 C42 H42 119.3 .
C10 C11 C12 120.6(3) .
C10 C11 H11 119.7 .
C12 C11 H11 119.7 .
N8 C48 N10 117.4(3) .
N8 C48 S2 126.0(2) .
N10 C48 S2 116.5(2) .
N2 C15 C14 121.9(3) .
N2 C15 H15 119.0 .
C14 C15 H15 119.0 .
C44 C45 C46 121.2(3) .
C44 C45 H45 119.4 .
C46 C45 H45 119.4 .
C35 C36 C37 124.3(5) .
C35 C36 C40 119.4(6) .
C37 C36 C40 116.3(5) .
C20 C21 C22 121.5(4) .
C20 C21 H21 119.2 .
C22 C21 H21 119.2 .
C25 C30 C29 119.1(5) .
C25 C30 C31 123.8(3) .
C29 C30 C31 117.1(4) .
C42 C43 C44 120.4(4) .
C42 C43 H43 119.8 .
C44 C43 H43 119.8 .
C32 C33 C34 119.8(5) .
C32 C33 H33 120.1 .
C34 C33 H33 120.1 .
C14 C13 C12 119.2(3) .
C14 C13 H13 120.4 .
C12 C13 H13 120.4 .
C2 C3 C4 118.4(3) .
C2 C3 H3 120.8 .
C4 C3 H3 120.8 .
C5 C4 C3 122.7(3) .
C5 C4 F1 119.3(4) .
C3 C4 F1 118.0(3) .
C19 C20 C21 118.7(4) .
C19 C20 H20 120.6 .
C21 C20 H20 120.6 .
C19 C18 C17 121.4(4) .
C19 C18 H18 119.3 .
C17 C18 H18 119.3 .
C13 C14 C15 120.5(3) .
C13 C14 H14 119.8 .
C15 C14 H14 119.8 .
C28 C29 C30 121.7(6) .
C28 C29 H29 119.2 .
C30 C29 H29 119.2 .
N7 C39 C38 122.8(5) .
N7 C39 H39 118.6 .
C38 C39 H39 118.6 .
C38 C37 C36 121.0(5) .
C38 C37 H37 119.5 .
C36 C37 H37 119.5 .
C34 C35 C36 120.1(5) .
C34 C35 H35 120.0 .
C36 C35 H35 120.0 .
C45 C44 C43 119.6(4) .
C45 C44 H44 120.2 .
C43 C44 H44 120.2 .
C25 C26 C27 118.3(5) .
C25 C26 H26 120.8 .
C27 C26 H26 120.8 .
C35 C34 C33 121.9(5) .
C35 C34 H34 119.0 .
C33 C34 H34 119.0 .
C29 C28 C27 122.0(6) .
C29 C28 F2 122.4(7) .
C27 C28 F2 115.7(7) .
C20 C19 C18 121.6(4) .
C20 C19 H19 119.2 .
C18 C19 H19 119.2 .
C28 C27 C26 120.6(6) .
C28 C27 H27 119.7 .
C26 C27 H27 119.7 .
C37 C38 C39 119.1(6) .
C37 C38 H38 120.4 .
C39 C38 H38 120.4 .
N12 C51 C52 172.5(10) .
C51 C52 H52A 109.5 .
C51 C52 H52B 109.5 .
H52A C52 H52B 109.5 .
C51 C52 H52C 109.5 .
H52A C52 H52C 109.5 .
H52B C52 H52C 109.5 .
N11' C50' C49' 164.8(13) .
C50' C49' H49A 109.5 .
C50' C49' H49B 109.5 .
H49A C49' H49B 109.5 .
C50' C49' H49C 109.5 .
H49A C49' H49C 109.5 .
H49B C49' H49C 109.5 .
N13 C55 C56 177.6(12) .
C55 C56 H56A 109.5 .
C55 C56 H56B 109.5 .
H56A C56 H56B 109.5 .
C55 C56 H56C 109.5 .
H56A C56 H56C 109.5 .
H56B C56 H56C 109.5 .
C63 C62 H62A 109.5 .
C63 C62 H62B 109.5 .
H62A C62 H62B 109.5 .
C63 C62 H62C 109.5 .
H62A C62 H62C 109.5 .
H62B C62 H62C 109.5 .
N16 C63 C62 179(2) .
C61 N15 N15 164.8(15) 2_667
N15 C61 C60 177(2) .
C61 C60 H60A 109.5 .
C61 C60 H60B 109.5 .
H60A C60 H60B 109.5 .
C61 C60 H60C 109.5 .
H60A C60 H60C 109.5 .
H60B C60 H60C 109.5 .
C50 C49 H49D 109.5 .
C50 C49 H49E 109.5 .
H49D C49 H49E 109.5 .
C50 C49 H49F 109.5 .
H49D C49 H49F 109.5 .
H49E C49 H49F 109.5 .
N11 C50 C49 165(3) .
C65 C64 H64A 109.5 .
C65 C64 H64B 109.5 .
H64A C64 H64B 109.5 .
C65 C64 H64C 109.5 .
H64A C64 H64C 109.5 .
H64B C64 H64C 109.5 .
N18 C67 C66 166(7) .
C67 C66 H66A 109.5 .
C67 C66 H66B 109.5 .
H66A C66 H66B 109.5 .
C67 C66 H66C 109.5 .
H66A C66 H66C 109.5 .
H66B C66 H66C 109.5 .
N17 C65 C64 171(5) .

loop_
_geom_bond_atom_site_label_1
_geom_bond_atom_site_label_2
_geom_bond_distance
_geom_bond_site_symmetry_2
Fe1 O1 1.884(2) .
Fe1 O2 1.908(2) .
Fe1 N1 1.943(2) .
Fe1 N3 1.951(2) .
Fe1 N2 1.984(3) .
Fe1 S1 2.2361(11) .
Fe2 O4 1.910(2) .
Fe2 O3 1.948(2) .
Fe2 N9 2.134(2) .
Fe2 N7 2.152(3) .
Fe2 N6 2.160(3) .
Fe2 S2 2.4103(13) .
S1 C24 1.740(3) .
S2 C48 1.724(3) .
O3 C25 1.309(4) .
O4 C41 1.313(4) .
O1 C1 1.310(4) .
N9 C47 1.303(4) .
N9 N8 1.394(3) .
O2 C17 1.293(4) .
N1 C7 1.292(4) .
N1 C8 1.419(4) .
N4 C24 1.311(4) .
N4 N3 1.392(3) .
N2 C15 1.331(4) .
N2 C16 1.371(4) .
N6 C31 1.291(5) .
N6 C32 1.430(4) .
N3 C23 1.292(4) .
N8 C48 1.308(4) .
F1 C4 1.388(4) .
N5 C24 1.338(3) .
N5 H5A 0.8600 .
N5 H5B 0.8600 .
C7 C6 1.431(4) .
C7 H7 0.9300 .
C16 C12 1.405(4) .
C16 C8 1.412(4) .
C9 C8 1.373(4) .
C9 C10 1.410(4) .
C9 H9 0.9300 .
C41 C42 1.390(4) .
C41 C46 1.415(4) .
N7 C39 1.325(5) .
N7 C40 1.363(4) .
C47 C46 1.434(4) .
C47 H47 0.9300 .
N10 C48 1.350(4) .
N10 H10A 0.8600 .
N10 H10B 0.8600 .
C12 C11 1.412(5) .
C12 C13 1.418(5) .
C10 C11 1.352(5) .
C10 H10 0.9300 .
C6 C5 1.406(4) .
C6 C1 1.417(4) .
C22 C21 1.403(5) .
C22 C17 1.427(5) .
C22 C23 1.448(4) .
C23 H23 0.9300 .
C46 C45 1.407(5) .
C2 C3 1.359(5) .
C2 C1 1.417(5) .
C2 H2 0.9300 .
C32 C33 1.365(5) .
C32 C40 1.424(6) .
C40 C36 1.419(5) .
C5 C4 1.338(5) .
C5 H5 0.9300 .
C31 C30 1.426(6) .
C31 H31 0.9300 .
C17 C18 1.417(5) .
C25 C30 1.398(5) .
C25 C26 1.411(6) .
C42 C43 1.375(5) .
C42 H42 0.9300 .
F2 C28 1.362(6) .
C11 H11 0.9300 .
C15 C14 1.394(5) .
C15 H15 0.9300 .
C45 C44 1.366(6) .
C45 H45 0.9300 .
C36 C35 1.369(7) .
C36 C37 1.403(8) .
C21 C20 1.391(6) .
C21 H21 0.9300 .
C30 C29 1.418(6) .
C43 C44 1.387(6) .
C43 H43 0.9300 .
C33 C34 1.428(8) .
C33 H33 0.9300 .
C13 C14 1.360(6) .
C13 H13 0.9300 .
C3 C4 1.376(6) .
C3 H3 0.9300 .
C20 C19 1.366(6) .
C20 H20 0.9300 .
C18 C19 1.398(6) .
C18 H18 0.9300 .
C14 H14 0.9300 .
C29 C28 1.303(9) .
C29 H29 0.9300 .
C39 C38 1.389(7) .
C39 H39 0.9300 .
C37 C38 1.356(9) .
C37 H37 0.9300 .
C35 C34 1.347(9) .
C35 H35 0.9300 .
C44 H44 0.9300 .
C26 C27 1.435(8) .
C26 H26 0.9300 .
C34 H34 0.9300 .
C28 C27 1.335(9) .
C19 H19 0.9300 .
C27 H27 0.9300 .
C38 H38 0.9300 .
C51 N12 1.090(7) .
C51 C52 1.461(10) .
C52 H52A 0.9600 .
C52 H52B 0.9600 .
C52 H52C 0.9600 .
N11' C50' 1.056(10) .
C50' C49' 1.398(9) .
C49' H49A 0.9600 .
C49' H49B 0.9600 .
C49' H49C 0.9600 .
C55 N13 1.133(7) .
C55 C56 1.401(10) .
C56 H56A 0.9600 .
C56 H56B 0.9600 .
C56 H56C 0.9600 .
C62 C63 1.409(10) .
C62 H62A 0.9600 .
C62 H62B 0.9600 .
C62 H62C 0.9600 .
N16 C63 1.116(9) .
N15 C61 1.109(9) .
N15 N15 1.69(3) 2_667
C61 C60 1.396(10) .
C60 H60A 0.9600 .
C60 H60B 0.9600 .
C60 H60C 0.9600 .
N11 C50 1.142(10) .
C49 C50 1.414(9) .
C49 H49D 0.9600 .
C49 H49E 0.9600 .
C49 H49F 0.9600 .
C64 C65 1.411(10) .
C64 H64A 0.9600 .
C64 H64B 0.9600 .
C64 H64C 0.9600 .
N17 C65 1.111(10) .
C67 N18 1.120(10) .
C67 C66 1.415(10) .
C66 H66A 0.9600 .
C66 H66B 0.9600 .
C66 H66C 0.9600 .
